data_7225651
loop_
_publ_author_name
'Juric, Marijana'
'Molcanov, Kresimir'
'Zilic, Dijana'
'Kojic-Prodic, Biserka'

_publ_section_title
;
 From mononuclear to linear one-dimensional coordination species of
 copper(II)-chloranilate: design and characterization
;
_journal_name_full 'RSC Adv.'
_journal_paper_doi 10.1039/C6RA13809H
_journal_year 2016
_chemical_formula_moiety 'C12 H8 Cl2 Cu1 N4 O4'
_chemical_formula_sum 'C12 H8 Cl2 Cu N4 O4'
_chemical_formula_weight 406.67
_chemical_name_systematic
;
 ?
;
_space_group_IT_number 15
_symmetry_cell_setting monoclinic
_symmetry_space_group_name_Hall '-C 2yc'
_symmetry_space_group_name_H-M 'C 1 2/c 1'
_atom_sites_solution_hydrogens geom
_atom_sites_solution_primary direct
_atom_sites_solution_secondary difmap
_audit_creation_date 2016-01-22T11:16:02-00:00
_audit_creation_method 'WinGX routine CIF_UPDATE'
_audit_update_record
;
2016-04-11 deposited with the CCDC.
2016-06-21 downloaded from the CCDC.
;
_cell_angle_alpha 90
_cell_angle_beta 96.491(3)
_cell_angle_gamma 90
_cell_formula_units_Z 8
_cell_length_a 25.3992(8)
_cell_length_b 8.1066(2)
_cell_length_c 14.2791(4)
_cell_measurement_reflns_used 3501
_cell_measurement_temperature 293(2)
_cell_measurement_theta_max 75.7426
_cell_measurement_theta_min 3.1123
_cell_volume 2921.24(14)
_computing_cell_refinement
;
        CrysAlisPro, Agilent Technologies,
        Version 1.171.36.20 (release 27-06-2012 CrysAlis171 .NET)
        (compiled Jul 11 2012,15:38:31)
;
_computing_data_collection
;
        CrysAlisPro, Agilent Technologies,
        Version 1.171.36.20 (release 27-06-2012 CrysAlis171 .NET)
        (compiled Jul 11 2012,15:38:31)
;
_computing_data_reduction
;
        CrysAlisPro, Agilent Technologies,
        Version 1.171.36.20 (release 27-06-2012 CrysAlis171 .NET)
        (compiled Jul 11 2012,15:38:31)
;
_computing_molecular_graphics 'Ortep-3 for Windows (Farrugia, 1997)'
_computing_publication_material 'WinGX publication routines (Farrugia, 1999)'
_computing_structure_refinement 'SHELXL-97 (Sheldrick, 1997)'
_computing_structure_solution 'SHELXS-97 (Sheldrick, 1997)'
_diffrn_ambient_temperature 293(2)
_diffrn_detector_area_resol_mean 10.4323
_diffrn_measured_fraction_theta_full 0.983
_diffrn_measured_fraction_theta_max 0.983
_diffrn_measurement_device_type 'Xcalibur, Ruby, Nova'
_diffrn_measurement_method '\w scans'
_diffrn_radiation_monochromator graphite
_diffrn_radiation_type CuK\a
_diffrn_radiation_wavelength 1.54179
_diffrn_reflns_av_R_equivalents 0.0275
_diffrn_reflns_av_unetI/netI 0.0302
_diffrn_reflns_limit_h_max 29
_diffrn_reflns_limit_h_min -31
_diffrn_reflns_limit_k_max 6
_diffrn_reflns_limit_k_min -10
_diffrn_reflns_limit_l_max 17
_diffrn_reflns_limit_l_min -17
_diffrn_reflns_number 6948
_diffrn_reflns_theta_full 75.92
_diffrn_reflns_theta_max 75.92
_diffrn_reflns_theta_min 3.5
_exptl_absorpt_coefficient_mu 5.735
_exptl_absorpt_correction_T_max 1
_exptl_absorpt_correction_T_min 0.62257
_exptl_absorpt_correction_type multi-scan
_exptl_absorpt_process_details
;
        CrysAlisPro, Agilent Technologies,
        Version 1.171.36.20 (release 27-06-2012 CrysAlis171 .NET)
        (compiled Jul 11 2012,15:38:31)
        Empirical absorption correction using spherical harmonics,
 implemented in SCALE3 ABSPACK scaling algorithm.
;
_exptl_crystal_colour 'dark red'
_exptl_crystal_density_diffrn 1.849
_exptl_crystal_density_method 'not measured'
_exptl_crystal_description rod
_exptl_crystal_F_000 1624
_exptl_crystal_recrystallization_method 'Re-crystallisation from solvent'
_exptl_crystal_size_max 0.2
_exptl_crystal_size_mid 0.04
_exptl_crystal_size_min 0.04
_refine_diff_density_max 0.376
_refine_diff_density_min -0.508
_refine_diff_density_rms 0.068
_refine_ls_extinction_method none
_refine_ls_goodness_of_fit_ref 1.028
_refine_ls_hydrogen_treatment constr
_refine_ls_matrix_type full
_refine_ls_number_parameters 210
_refine_ls_number_reflns 2994
_refine_ls_number_restraints 0
_refine_ls_restrained_S_all 1.028
_refine_ls_R_factor_all 0.0438
_refine_ls_R_factor_gt 0.0353
_refine_ls_shift/su_max 0
_refine_ls_shift/su_mean 0
_refine_ls_structure_factor_coef Fsqd
_refine_ls_weighting_details 'calc w=1/[\s^2^(Fo^2^)+(0.0662P)^2^+0.0000P] where P=(Fo^2^+2Fc^2^)/3'
_refine_ls_weighting_scheme calc
_refine_ls_wR_factor_ref 0.1075
_reflns_number_gt 2373
_reflns_number_total 2994
_reflns_threshold_expression >2sigma(I)
_cod_data_source_file c6ra13809h2.cif
_cod_data_source_block cu-ca-iz-117_2
_cod_database_code 7225651

loop_
_symmetry_equiv_pos_as_xyz
'x, y, z'
'-x, y, -z+1/2'
'x+1/2, y+1/2, z'
'-x+1/2, y+1/2, -z+1/2'
'-x, -y, -z'
'x, -y, z-1/2'
'-x+1/2, -y+1/2, -z'
'x+1/2, -y+1/2, z-1/2'

loop_
_atom_site_label
_atom_site_fract_x
_atom_site_fract_y
_atom_site_fract_z
_atom_site_U_iso_or_equiv
_atom_site_adp_type
_atom_site_calc_flag
_atom_site_refinement_flags
_atom_site_occupancy
_atom_site_type_symbol
Cu1A 0.5 0.71734(4) 0.25 0.03360(15) Uani d S 1 Cu
Cl1A 0.45483(3) 0.21816(7) 0.03365(4) 0.05123(18) Uani d . 1 Cl
O1A 0.48539(6) 0.50662(16) 0.15751(11) 0.0419(3) Uani d . 1 O
O2A 0.48434(6) -0.07058(16) 0.15832(11) 0.0411(3) Uani d . 1 O
C1A 0.49018(8) 0.3693(2) 0.19700(14) 0.0338(4) Uani d . 1 C
C2A 0.47899(9) 0.2180(2) 0.15173(15) 0.0361(4) Uani d . 1 C
C3A 0.48956(8) 0.0681(2) 0.19754(15) 0.0341(4) Uani d . 1 C
N1A 0.57712(8) 0.7223(2) 0.23341(14) 0.0382(4) Uani d . 1 N
N2A 0.66202(8) 0.6764(2) 0.26052(15) 0.0464(4) Uani d . 1 N
H2A 0.6915 0.6289 0.2801 0.056 Uiso calc R 1 H
C4A 0.61420(9) 0.6236(3) 0.27385(18) 0.0472(5) Uani d . 1 C
H4A 0.6076 0.529 0.3074 0.057 Uiso calc R 1 H
C5A 0.65633(10) 0.8195(3) 0.2102(2) 0.0498(5) Uani d . 1 C
H5A 0.6832 0.8854 0.1916 0.06 Uiso calc R 1 H
C6A 0.60369(9) 0.8461(3) 0.19307(17) 0.0449(5) Uani d . 1 C
H6A 0.5879 0.9345 0.1592 0.054 Uiso calc R 1 H
Cu1B 0.25 0.75 0 0.03279(15) Uani d S 1 Cu
Cl1B 0.29585(3) 1.23215(6) 0.21603(4) 0.04667(17) Uani d . 1 Cl
O1B 0.26508(6) 0.95285(15) 0.08412(10) 0.0360(3) Uani d . 1 O
O2B 0.23539(6) 0.97147(16) -0.10019(10) 0.0385(3) Uani d . 1 O
C1B 0.26022(8) 1.0945(2) 0.04839(14) 0.0313(4) Uani d . 1 C
C2B 0.27171(9) 1.2400(2) 0.09835(15) 0.0342(4) Uani d . 1 C
C3B 0.23987(8) 1.1048(2) -0.05692(14) 0.0316(4) Uani d . 1 C
N1B 0.32735(8) 0.7409(2) -0.01561(13) 0.0376(4) Uani d . 1 N
N2B 0.41234(9) 0.7849(3) 0.01073(16) 0.0498(5) Uani d . 1 N
H2B 0.4419 0.8313 0.0308 0.06 Uiso calc R 1 H
C4B 0.36466(9) 0.8369(3) 0.02614(18) 0.0470(5) Uani d . 1 C
H4B 0.3584 0.9292 0.0619 0.056 Uiso calc R 1 H
C5B 0.40635(10) 0.6454(3) -0.0423(2) 0.0512(5) Uani d . 1 C
H5B 0.4331 0.5806 -0.0626 0.061 Uiso calc R 1 H
C6B 0.35350(10) 0.6202(3) -0.05952(17) 0.0467(5) Uani d . 1 C
H6B 0.3374 0.5346 -0.0955 0.056 Uiso calc R 1 H

loop_
_atom_site_aniso_label
_atom_site_aniso_U_11
_atom_site_aniso_U_22
_atom_site_aniso_U_33
_atom_site_aniso_U_12
_atom_site_aniso_U_13
_atom_site_aniso_U_23
Cu1A 0.0333(3) 0.0181(2) 0.0478(3) 0 -0.00258(19) 0
Cl1A 0.0624(4) 0.0460(3) 0.0423(3) -0.0006(2) -0.0074(3) 0.00069(18)
O1A 0.0505(9) 0.0234(6) 0.0514(8) 0.0021(6) 0.0038(7) 0.0070(5)
O2A 0.0412(8) 0.0238(6) 0.0558(8) -0.0003(5) -0.0053(7) -0.0079(5)
C1A 0.0351(10) 0.0211(8) 0.0452(11) 0.0006(7) 0.0044(8) 0.0020(7)
C2A 0.0386(11) 0.0284(9) 0.0402(10) 0.0003(7) 0.0002(9) 0.0001(7)
C3A 0.0313(9) 0.0216(8) 0.0485(11) -0.0002(6) 0.0012(8) -0.0038(7)
N1A 0.0346(10) 0.0306(8) 0.0480(10) 0.0016(6) -0.0020(8) 0.0006(6)
N2A 0.0342(10) 0.0486(10) 0.0543(11) 0.0061(8) -0.0042(9) 0.0008(8)
C4A 0.0393(11) 0.0386(10) 0.0617(13) 0.0065(9) -0.0033(10) 0.0060(9)
C5A 0.0420(13) 0.0464(12) 0.0605(13) -0.0019(9) 0.0043(11) -0.0008(10)
C6A 0.0408(12) 0.0369(10) 0.0571(12) 0.0016(8) 0.0056(10) 0.0073(8)
Cu1B 0.0334(3) 0.01760(19) 0.0456(3) -0.00076(13) -0.00321(18) -0.00223(14)
Cl1B 0.0616(4) 0.0346(3) 0.0403(3) 0.0008(2) -0.0097(3) -0.00040(17)
O1B 0.0419(8) 0.0203(5) 0.0440(7) -0.0010(5) -0.0022(6) 0.0000(5)
O2B 0.0473(8) 0.0214(6) 0.0448(7) -0.0011(5) -0.0037(6) -0.0057(5)
C1B 0.0307(9) 0.0212(7) 0.0412(9) -0.0002(6) 0.0003(7) -0.0006(6)
C2B 0.0378(11) 0.0260(8) 0.0371(10) -0.0005(7) -0.0035(8) -0.0013(6)
C3B 0.0306(9) 0.0214(7) 0.0422(10) -0.0009(6) 0.0013(7) -0.0018(6)
N1B 0.0352(10) 0.0304(8) 0.0456(10) -0.0021(6) -0.0025(8) -0.0018(6)
N2B 0.0357(11) 0.0546(11) 0.0567(12) -0.0057(8) -0.0054(9) -0.0057(8)
C4B 0.0350(11) 0.0403(10) 0.0639(14) -0.0037(8) -0.0026(10) -0.0095(9)
C5B 0.0410(12) 0.0492(12) 0.0639(14) 0.0013(10) 0.0077(11) -0.0038(10)
C6B 0.0438(12) 0.0400(10) 0.0566(12) -0.0039(9) 0.0071(10) -0.0103(9)

loop_
_atom_type_symbol
_atom_type_description
_atom_type_scat_dispersion_real
_atom_type_scat_dispersion_imag
_atom_type_scat_source
C C 0.018 0.009 'International Tables Vol C Tables 4.2.6.8 and 6.1.1.4'
H H 0 0 'International Tables Vol C Tables 4.2.6.8 and 6.1.1.4'
Cl Cl 0.364 0.702 'International Tables Vol C Tables 4.2.6.8 and 6.1.1.4'
Cu Cu -1.965 0.589 'International Tables Vol C Tables 4.2.6.8 and 6.1.1.4'
N N 0.031 0.018 'International Tables Vol C Tables 4.2.6.8 and 6.1.1.4'
O O 0.049 0.032 'International Tables Vol C Tables 4.2.6.8 and 6.1.1.4'

loop_
_geom_angle_atom_site_label_1
_geom_angle_atom_site_label_2
_geom_angle_atom_site_label_3
_geom_angle
_geom_angle_site_symmetry_1
_geom_angle_site_symmetry_3
N1A Cu1A N1A 177.68(9) 2_655 .
N1A Cu1A O1A 89.18(7) 2_655 .
N1A Cu1A O1A 92.65(7) . .
N1A Cu1A O1A 92.65(7) 2_655 2_655
N1A Cu1A O1A 89.18(7) . 2_655
O1A Cu1A O1A 75.85(8) . 2_655
N1A Cu1A O2A 91.59(6) 2_655 2_665
N1A Cu1A O2A 86.58(7) . 2_665
O1A Cu1A O2A 179.16(6) . 2_665
O1A Cu1A O2A 104.47(6) 2_655 2_665
N1A Cu1A O2A 86.58(7) 2_655 1_565
N1A Cu1A O2A 91.59(6) . 1_565
O1A Cu1A O2A 104.47(6) . 1_565
O1A Cu1A O2A 179.16(6) 2_655 1_565
O2A Cu1A O2A 75.22(8) 2_665 1_565
C1A O1A Cu1A 115.28(14) . .
C3A O2A Cu1A 115.91(14) . 1_545
O1A C1A C2A 124.6(2) . .
O1A C1A C1A 116.65(12) . 2_655
C2A C1A C1A 118.70(12) . 2_655
C3A C2A C1A 122.0(2) . .
C3A C2A Cl1A 119.18(15) . .
C1A C2A Cl1A 118.75(15) . .
O2A C3A C2A 124.5(2) . .
O2A C3A C3A 116.33(12) . 2_655
C2A C3A C3A 119.12(12) . 2_655
C4A N1A C6A 105.5(2) . .
C4A N1A Cu1A 126.63(16) . .
C6A N1A Cu1A 126.83(15) . .
C4A N2A C5A 107.9(2) . .
C4A N2A H2A 126.1 . .
C5A N2A H2A 126.1 . .
N1A C4A N2A 111.3(2) . .
N1A C4A H4A 124.4 . .
N2A C4A H4A 124.4 . .
C6A C5A N2A 106.0(2) . .
C6A C5A H5A 127 . .
N2A C5A H5A 127 . .
C5A C6A N1A 109.4(2) . .
C5A C6A H6A 125.3 . .
N1A C6A H6A 125.3 . .
N1B Cu1B N1B 180 7_565 .
N1B Cu1B O1B 88.52(6) 7_565 7_565
N1B Cu1B O1B 91.48(6) . 7_565
N1B Cu1B O1B 91.48(6) 7_565 .
N1B Cu1B O1B 88.52(6) . .
O1B Cu1B O1B 180.00(6) 7_565 .
N1B Cu1B O2B 87.08(6) 7_565 .
N1B Cu1B O2B 92.92(6) . .
O1B Cu1B O2B 104.83(5) 7_565 .
O1B Cu1B O2B 75.17(5) . .
N1B Cu1B O2B 92.92(6) 7_565 7_565
N1B Cu1B O2B 87.08(6) . 7_565
O1B Cu1B O2B 75.17(5) 7_565 7_565
O1B Cu1B O2B 104.83(5) . 7_565
O2B Cu1B O2B 180.00(7) . 7_565
C1B O1B Cu1B 119.50(12) . .
C3B O2B Cu1B 111.73(12) . .
O1B C1B C2B 124.11(18) . .
O1B C1B C3B 116.99(16) . .
C2B C1B C3B 118.90(17) . .
C1B C2B C3B 121.38(19) . 7_575
C1B C2B Cl1B 119.94(15) . .
C3B C2B Cl1B 118.49(15) 7_575 .
O2B C3B C2B 124.42(19) . 7_575
O2B C3B C1B 116.15(16) . .
C2B C3B C1B 119.42(17) 7_575 .
C4B N1B C6B 105.5(2) . .
C4B N1B Cu1B 126.35(16) . .
C6B N1B Cu1B 127.48(15) . .
C4B N2B C5B 108.1(2) . .
C4B N2B H2B 126 . .
C5B N2B H2B 126 . .
N1B C4B N2B 111.2(2) . .
N1B C4B H4B 124.4 . .
N2B C4B H4B 124.4 . .
C6B C5B N2B 105.8(2) . .
C6B C5B H5B 127.1 . .
N2B C5B H5B 127.1 . .
C5B C6B N1B 109.4(2) . .
C5B C6B H6B 125.3 . .
N1B C6B H6B 125.3 . .

loop_
_geom_bond_atom_site_label_1
_geom_bond_atom_site_label_2
_geom_bond_site_symmetry_2
_geom_bond_distance
Cu1A N1A 2_655 2.000(2)
Cu1A N1A . 2.000(2)
Cu1A O1A . 2.1654(15)
Cu1A O1A 2_655 2.1654(15)
Cu1A O2A 2_665 2.1703(15)
Cu1A O2A 1_565 2.1703(15)
Cl1A C2A . 1.728(2)
O1A C1A . 1.248(2)
O2A C3A . 1.256(2)
O2A Cu1A 1_545 2.1703(15)
C1A C2A . 1.400(3)
C1A C1A 2_655 1.539(4)
C2A C3A . 1.392(3)
C3A C3A 2_655 1.532(4)
N1A C4A . 1.318(3)
N1A C6A . 1.372(3)
N2A C4A . 1.322(3)
N2A C5A . 1.363(3)
N2A H2A . 0.86
C4A H4A . 0.93
C5A C6A . 1.349(3)
C5A H5A . 0.93
C6A H6A . 0.93
Cu1B N1B 7_565 2.003(2)
Cu1B N1B . 2.003(2)
Cu1B O1B 7_565 2.0468(12)
Cu1B O1B . 2.0468(12)
Cu1B O2B . 2.2995(14)
Cu1B O2B 7_565 2.2995(14)
Cl1B C2B . 1.724(2)
O1B C1B . 1.257(2)
O2B C3B . 1.244(2)
C1B C2B . 1.392(3)
C1B C3B . 1.536(3)
C2B C3B 7_575 1.407(3)
C3B C2B 7_575 1.407(3)
N1B C4B . 1.316(3)
N1B C6B . 1.373(3)
N2B C4B . 1.324(3)
N2B C5B . 1.361(3)
N2B H2B . 0.86
C4B H4B . 0.93
C5B C6B . 1.353(3)
C5B H5B . 0.93
C6B H6B . 0.93

loop_
_geom_torsion_atom_site_label_1
_geom_torsion_atom_site_label_2
_geom_torsion_atom_site_label_3
_geom_torsion_atom_site_label_4
_geom_torsion
_geom_torsion_site_symmetry_1
_geom_torsion_site_symmetry_4
N1A Cu1A O1A C1A -91.10(16) 2_655 .
N1A Cu1A O1A C1A 90.33(16) . .
O1A Cu1A O1A C1A 1.85(12) 2_655 .
O2A Cu1A O1A C1A 114(4) 2_665 .
O2A Cu1A O1A C1A -177.35(14) 1_565 .
Cu1A O1A C1A C2A 175.34(17) . .
Cu1A O1A C1A C1A -4.7(3) . 2_655
O1A C1A C2A C3A 174.2(2) . .
C1A C1A C2A C3A -5.8(4) 2_655 .
O1A C1A C2A Cl1A -2.1(3) . .
C1A C1A C2A Cl1A 177.86(19) 2_655 .
Cu1A O2A C3A C2A -176.92(17) 1_545 .
Cu1A O2A C3A C3A 4.7(3) 1_545 2_655
C1A C2A C3A O2A -174.0(2) . .
Cl1A C2A C3A O2A 2.3(3) . .
C1A C2A C3A C3A 4.3(4) . 2_655
Cl1A C2A C3A C3A -179.38(19) . 2_655
N1A Cu1A N1A C4A 140.51(19) 2_655 .
O1A Cu1A N1A C4A -77.41(19) . .
O1A Cu1A N1A C4A -1.62(19) 2_655 .
O2A Cu1A N1A C4A 102.93(19) 2_665 .
O2A Cu1A N1A C4A 178.02(19) 1_565 .
N1A Cu1A N1A C6A -26.00(19) 2_655 .
O1A Cu1A N1A C6A 116.08(19) . .
O1A Cu1A N1A C6A -168.1(2) 2_655 .
O2A Cu1A N1A C6A -63.58(19) 2_665 .
O2A Cu1A N1A C6A 11.5(2) 1_565 .
C6A N1A C4A N2A -0.7(3) . .
Cu1A N1A C4A N2A -169.54(16) . .
C5A N2A C4A N1A 1.3(3) . .
C4A N2A C5A C6A -1.3(3) . .
N2A C5A C6A N1A 0.9(3) . .
C4A N1A C6A C5A -0.2(3) . .
Cu1A N1A C6A C5A 168.65(17) . .
N1B Cu1B O1B C1B -86.45(16) 7_565 .
N1B Cu1B O1B C1B 93.55(16) . .
O1B Cu1B O1B C1B 14E1(10) 7_565 .
O2B Cu1B O1B C1B 0.13(15) . .
O2B Cu1B O1B C1B -179.87(15) 7_565 .
N1B Cu1B O2B C3B 87.97(15) 7_565 .
N1B Cu1B O2B C3B -92.03(15) . .
O1B Cu1B O2B C3B 175.67(14) 7_565 .
O1B Cu1B O2B C3B -4.33(14) . .
O2B Cu1B O2B C3B -7E1(10) 7_565 .
Cu1B O1B C1B C2B -177.07(16) . .
Cu1B O1B C1B C3B 3.4(3) . .
O1B C1B C2B C3B -173.12(19) . 7_575
C3B C1B C2B C3B 6.4(4) . 7_575
O1B C1B C2B Cl1B 1.8(3) . .
C3B C1B C2B Cl1B -178.72(16) . .
Cu1B O2B C3B C2B -173.74(17) . 7_575
Cu1B O2B C3B C1B 7.1(2) . .
O1B C1B C3B O2B -7.5(3) . .
C2B C1B C3B O2B 172.93(19) . .
O1B C1B C3B C2B 173.28(19) . 7_575
C2B C1B C3B C2B -6.2(4) . 7_575
N1B Cu1B N1B C4B 0E1(10) 7_565 .
O1B Cu1B N1B C4B -176.03(19) 7_565 .
O1B Cu1B N1B C4B 3.97(19) . .
O2B Cu1B N1B C4B 79.0(2) . .
O2B Cu1B N1B C4B -101.0(2) 7_565 .
N1B Cu1B N1B C6B 17E1(10) 7_565 .
O1B Cu1B N1B C6B -6.8(2) 7_565 .
O1B Cu1B N1B C6B 173.2(2) . .
O2B Cu1B N1B C6B -111.72(19) . .
O2B Cu1B N1B C6B 68.28(19) 7_565 .
C6B N1B C4B N2B 0.4(3) . .
Cu1B N1B C4B N2B 171.57(16) . .
C5B N2B C4B N1B -1.3(3) . .
C4B N2B C5B C6B 1.6(3) . .
N2B C5B C6B N1B -1.4(3) . .
C4B N1B C6B C5B 0.6(3) . .
Cu1B N1B C6B C5B -170.38(17) . .
